data_7017811
loop_
_publ_author_name
'Qian, Xiang-Ying'
'Zhang, Jian-Han'
'Zhou, Tian-Hua'
'Mao, Jiang-Gao'

_publ_section_title
;
 Syntheses, crystal structures and luminescent properties of new
 lanthanide(III) organoarsonates.
;
_journal_issue 4
_journal_name_full 'Dalton transactions (Cambridge, England : 2003)'
_journal_page_first 1229
_journal_page_last 1236
_journal_paper_doi 10.1039/c1dt11481f
_journal_volume 41
_journal_year 2012
_chemical_formula_sum 'C6 H9 As La N O9'
_chemical_formula_weight 452.97
_chemical_name_systematic
;
?
;
_space_group_IT_number 14
_symmetry_cell_setting monoclinic
_symmetry_space_group_name_Hall '-P 2yn'
_symmetry_space_group_name_H-M 'P 1 21/n 1'
_atom_sites_solution_hydrogens geom
_atom_sites_solution_primary direct
_atom_sites_solution_secondary difmap
_audit_creation_method SHELXL-97
_cell_angle_alpha 90.00
_cell_angle_beta 102.244(5)
_cell_angle_gamma 90.00
_cell_formula_units_Z 4
_cell_length_a 12.453(4)
_cell_length_b 7.313(2)
_cell_length_c 12.823(4)
_cell_measurement_reflns_used 3466
_cell_measurement_temperature 293(2)
_cell_measurement_theta_max 27.4855
_cell_measurement_theta_min 2.5684
_cell_volume 1141.2(6)
_computing_structure_refinement 'SHELXL-97 (Sheldrick, 1997)'
_computing_structure_solution 'SHELXS-97 (Sheldrick, 1990)'
_diffrn_ambient_temperature 293(2)
_diffrn_measured_fraction_theta_full 0.995
_diffrn_measured_fraction_theta_max 0.995
_diffrn_measurement_device_type 'Saturn724+ (2x2 bin mode)'
_diffrn_measurement_method CCD_Profile_fitting
_diffrn_radiation_monochromator graphite
_diffrn_radiation_source 'fine-focus sealed tube'
_diffrn_radiation_type MoK\a
_diffrn_radiation_wavelength 0.71073
_diffrn_reflns_av_R_equivalents 0.0369
_diffrn_reflns_av_sigmaI/netI 0.0350
_diffrn_reflns_limit_h_max 16
_diffrn_reflns_limit_h_min -14
_diffrn_reflns_limit_k_max 9
_diffrn_reflns_limit_k_min -9
_diffrn_reflns_limit_l_max 16
_diffrn_reflns_limit_l_min -16
_diffrn_reflns_number 9502
_diffrn_reflns_theta_full 27.48
_diffrn_reflns_theta_max 27.48
_diffrn_reflns_theta_min 3.23
_exptl_absorpt_coefficient_mu 6.662
_exptl_absorpt_correction_T_max 1.0000
_exptl_absorpt_correction_T_min 0.7764
_exptl_absorpt_correction_type multi-scan
_exptl_crystal_colour yellow
_exptl_crystal_density_diffrn 2.637
_exptl_crystal_density_method 'not measured'
_exptl_crystal_description Platelet
_exptl_crystal_F_000 856
_exptl_crystal_size_max 0.1800
_exptl_crystal_size_mid 0.0500
_exptl_crystal_size_min 0.0400
_refine_diff_density_max 0.607
_refine_diff_density_min -0.701
_refine_diff_density_rms 0.135
_refine_ls_extinction_method none
_refine_ls_goodness_of_fit_ref 1.103
_refine_ls_hydrogen_treatment constr
_refine_ls_matrix_type full
_refine_ls_number_parameters 173
_refine_ls_number_reflns 2608
_refine_ls_number_restraints 6
_refine_ls_restrained_S_all 1.102
_refine_ls_R_factor_all 0.0378
_refine_ls_R_factor_gt 0.0288
_refine_ls_shift/su_max 0.001
_refine_ls_shift/su_mean 0.000
_refine_ls_structure_factor_coef Fsqd
_refine_ls_weighting_details 'calc w=1/[\s^2^(Fo^2^)+(0.0238P)^2^+0.7390P] where P=(Fo^2^+2Fc^2^)/3'
_refine_ls_weighting_scheme calc
_refine_ls_wR_factor_gt 0.0576
_refine_ls_wR_factor_ref 0.0607
_reflns_number_gt 2299
_reflns_number_total 2608
_reflns_threshold_expression >2sigma(I)
_cod_data_source_file c1dt11481f.txt
_cod_data_source_block C6H9AsLaNO9
_cod_depositor_comments
;
The following automatic conversions were performed:

'_exptl_absorpt_correction_type' value 'Multi-scan' changed to
'multi-scan' according to
/home/saulius/struct/CIF-dictionaries/cif_core.dic dictionary named
'cif_core.dic' version 2.4.1 from 2010-06-29.

Automatic conversion script
Id: cif_fix_values 1715 2011-07-08 13:25:40Z adriana 
;
_cod_original_sg_symbol_H-M P2(1)/n
_cod_database_code 7017811

loop_
_symmetry_equiv_pos_as_xyz
'x, y, z'
'-x+1/2, y+1/2, -z+1/2'
'-x, -y, -z'
'x-1/2, -y-1/2, z-1/2'

loop_
_atom_site_label
_atom_site_type_symbol
_atom_site_fract_x
_atom_site_fract_y
_atom_site_fract_z
_atom_site_U_iso_or_equiv
_atom_site_adp_type
_atom_site_occupancy
_atom_site_symmetry_multiplicity
_atom_site_calc_flag
_atom_site_refinement_flags
_atom_site_disorder_assembly
_atom_site_disorder_group
La1 La -0.168839(18) 0.28013(3) -0.209703(18) 0.01217(8) Uani 1 1 d . . .
As1 As 0.05538(3) 0.21488(6) -0.76538(3) 0.01151(10) Uani 1 1 d . . .
N1 N 0.0503(3) 0.2722(6) -0.3611(3) 0.0291(10) Uani 1 1 d . . .
C1 C -0.0192(3) 0.2544(6) -0.4651(3) 0.0172(9) Uani 1 1 d . A .
C2 C -0.1353(3) 0.2589(6) -0.4829(3) 0.0156(9) Uani 1 1 d . . .
C3 C -0.1903(4) 0.2427(7) -0.5905(4) 0.0291(12) Uani 1 1 d . A .
H3A H -0.2667 0.2415 -0.6063 0.035 Uiso 1 1 calc R . .
C4 C -0.1363(4) 0.2286(7) -0.6732(4) 0.0299(12) Uani 1 1 d . . .
H4A H -0.1761 0.2205 -0.7431 0.036 Uiso 1 1 calc R A .
C5 C -0.0215(3) 0.2265(6) -0.6522(3) 0.0155(8) Uani 1 1 d . A .
C6 C 0.0367(3) 0.2379(6) -0.5493(3) 0.0186(9) Uani 1 1 d . . .
H6A H 0.1130 0.2348 -0.5349 0.022 Uiso 1 1 calc R A .
O1W O 0.0131(2) 0.1975(5) -0.0741(2) 0.0284(8) Uani 1 1 d . . .
H1WA H 0.0480 0.1173 -0.1016 0.043 Uiso 1 1 d R . .
H1WB H 0.0525 0.2930 -0.0599 0.043 Uiso 1 1 d R . .
O1 O -0.0346(2) 0.1925(4) -0.8806(2) 0.0229(7) Uani 1 1 d . . .
O2W O -0.1483(3) 0.4689(5) -0.0334(3) 0.0449(10) Uani 1 1 d . . .
H2WA H -0.2039 0.5383 -0.0378 0.067 Uiso 1 1 d R . .
H2WB H -0.1446 0.3962 0.0189 0.067 Uiso 1 1 d R . .
O2 O 0.1486(2) 0.0422(4) -0.7452(2) 0.0178(6) Uani 1 1 d . . .
O3W O -0.2122(3) 0.1095(4) -0.0468(2) 0.0274(8) Uani 1 1 d . . .
H3WA H -0.2299 -0.0003 -0.0642 0.041 Uiso 1 1 d R . .
H3WB H -0.1556 0.1103 0.0037 0.041 Uiso 1 1 d R . .
O3 O 0.1425(2) 0.3940(4) -0.7597(2) 0.0186(6) Uani 1 1 d . . .
O4 O -0.1918(2) 0.2788(4) -0.4091(2) 0.0196(6) Uani 1 1 d . A .
O5 O 0.0119(3) 0.2867(5) -0.2812(3) 0.0364(9) Uani 1 1 d . A .
O6 O 0.1483(11) 0.317(2) -0.3551(11) 0.044(3) Uani 0.553(19) 1 d PU A 1
O6' O 0.1487(14) 0.220(3) -0.3485(14) 0.044(3) Uani 0.447(19) 1 d PU A -2

loop_
_atom_site_aniso_label
_atom_site_aniso_U_11
_atom_site_aniso_U_22
_atom_site_aniso_U_33
_atom_site_aniso_U_23
_atom_site_aniso_U_13
_atom_site_aniso_U_12
La1 0.01279(12) 0.01278(13) 0.01126(12) 0.00008(9) 0.00324(8) 0.00004(9)
As1 0.01146(19) 0.0142(2) 0.00924(19) -0.00063(15) 0.00309(14) -0.00014(16)
N1 0.0183(19) 0.057(3) 0.0130(19) -0.0011(18) 0.0051(14) -0.0010(19)
C1 0.017(2) 0.021(2) 0.014(2) -0.0009(17) 0.0031(15) 0.0006(17)
C2 0.0151(19) 0.019(2) 0.014(2) 0.0009(17) 0.0072(15) 0.0000(16)
C3 0.011(2) 0.057(4) 0.020(2) -0.002(2) 0.0044(17) 0.003(2)
C4 0.018(2) 0.057(4) 0.015(2) -0.003(2) 0.0022(17) 0.000(2)
C5 0.016(2) 0.018(2) 0.014(2) -0.0003(17) 0.0078(15) -0.0010(17)
C6 0.0135(19) 0.025(3) 0.017(2) -0.0007(17) 0.0047(15) -0.0010(17)
O1W 0.0196(16) 0.042(2) 0.0231(18) 0.0010(14) 0.0038(13) -0.0034(15)
O1 0.0177(15) 0.037(2) 0.0118(15) -0.0012(13) -0.0004(11) 0.0003(14)
O2W 0.081(3) 0.028(2) 0.025(2) -0.0025(16) 0.0092(19) 0.008(2)
O2 0.0154(14) 0.0149(16) 0.0238(17) 0.0010(12) 0.0056(12) 0.0023(12)
O3W 0.0301(18) 0.0276(19) 0.0221(17) 0.0021(14) 0.0001(13) -0.0119(15)
O3 0.0196(15) 0.0124(16) 0.0236(17) 0.0031(12) 0.0045(12) -0.0011(12)
O4 0.0196(15) 0.0281(17) 0.0131(15) 0.0029(12) 0.0080(11) 0.0069(13)
O5 0.0239(17) 0.076(3) 0.0117(16) -0.0025(16) 0.0079(12) -0.0042(17)
O6 0.016(2) 0.094(10) 0.022(3) -0.003(7) 0.0017(19) -0.004(7)
O6' 0.016(2) 0.093(10) 0.022(3) -0.003(7) 0.001(2) -0.001(7)

loop_
_atom_type_symbol
_atom_type_description
_atom_type_scat_dispersion_real
_atom_type_scat_dispersion_imag
_atom_type_scat_source
C C 0.0033 0.0016 'International Tables Vol C Tables 4.2.6.8 and 6.1.1.4'
H H 0.0000 0.0000 'International Tables Vol C Tables 4.2.6.8 and 6.1.1.4'
N N 0.0061 0.0033 'International Tables Vol C Tables 4.2.6.8 and 6.1.1.4'
O O 0.0106 0.0060 'International Tables Vol C Tables 4.2.6.8 and 6.1.1.4'
As As 0.0499 2.0058 'International Tables Vol C Tables 4.2.6.8 and 6.1.1.4'
La La -0.2871 2.4523 'International Tables Vol C Tables 4.2.6.8 and 6.1.1.4'

loop_
_geom_angle_atom_site_label_1
_geom_angle_atom_site_label_2
_geom_angle_atom_site_label_3
_geom_angle
_geom_angle_site_symmetry_1
_geom_angle_site_symmetry_3
O3 La1 O2 150.89(10) 3_564 3_554
O3 La1 O4 80.27(10) 3_564 .
O2 La1 O4 75.61(10) 3_554 .
O3 La1 O2 67.88(9) 3_564 4_566
O2 La1 O2 125.07(7) 3_554 4_566
O4 La1 O2 85.19(9) . 4_566
O3 La1 O3W 131.06(10) 3_564 .
O2 La1 O3W 77.07(10) 3_554 .
O4 La1 O3W 145.28(10) . .
O2 La1 O3W 93.37(10) 4_566 .
O3 La1 O5 76.74(11) 3_564 .
O2 La1 O5 78.18(11) 3_554 .
O4 La1 O5 64.04(10) . .
O2 La1 O5 136.48(10) 4_566 .
O3W La1 O5 129.58(10) . .
O3 La1 O2W 68.46(10) 3_564 .
O2 La1 O2W 135.66(10) 3_554 .
O4 La1 O2W 148.36(10) . .
O2 La1 O2W 78.87(11) 4_566 .
O3W La1 O2W 63.59(11) . .
O5 La1 O2W 111.19(12) . .
O3 La1 O1W 101.81(10) 3_564 .
O2 La1 O1W 79.46(10) 3_554 .
O4 La1 O1W 124.82(10) . .
O2 La1 O1W 147.33(10) 4_566 .
O3W La1 O1W 69.62(10) . .
O5 La1 O1W 63.07(10) . .
O2W La1 O1W 68.63(11) . .
O3 La1 O3 125.13(7) 3_564 4_566
O2 La1 O3 66.93(9) 3_554 4_566
O4 La1 O3 81.18(9) . 4_566
O2 La1 O3 59.43(9) 4_566 4_566
O3W La1 O3 68.57(9) . 4_566
O5 La1 O3 135.82(10) . 4_566
O2W La1 O3 112.64(11) . 4_566
O1W La1 O3 130.78(9) . 4_566
O3 La1 As1 96.95(7) 3_564 4_566
O2 La1 As1 96.43(7) 3_554 4_566
O4 La1 As1 83.85(7) . 4_566
O2 La1 As1 29.70(6) 4_566 4_566
O3W La1 As1 78.33(7) . 4_566
O5 La1 As1 147.83(7) . 4_566
O2W La1 As1 94.94(9) . 4_566
O1W La1 As1 147.83(7) . 4_566
O3 La1 As1 29.82(6) 4_566 4_566
O3 La1 La1 151.85(7) 3_564 2_444
O2 La1 La1 34.25(7) 3_554 2_444
O4 La1 La1 78.52(7) . 2_444
O2 La1 La1 92.01(7) 4_566 2_444
O3W La1 La1 66.85(7) . 2_444
O5 La1 La1 109.64(8) . 2_444
O2W La1 La1 128.76(8) . 2_444
O1W La1 La1 105.44(7) . 2_444
O3 La1 La1 32.83(6) 4_566 2_444
As1 La1 La1 62.596(13) 4_566 2_444
O3 La1 La1 35.61(7) 3_564 2_454
O2 La1 La1 147.87(7) 3_554 2_454
O4 La1 La1 78.93(7) . 2_454
O2 La1 La1 32.43(6) 4_566 2_454
O3W La1 La1 116.53(7) . 2_454
O5 La1 La1 107.70(8) . 2_454
O2W La1 La1 72.94(8) . 2_454
O1W La1 La1 131.92(7) . 2_454
O3 La1 La1 90.18(6) 4_566 2_454
As1 La1 La1 61.366(13) 4_566 2_454
La1 La1 La1 121.06(2) 2_444 2_454
O1 As1 O3 114.81(15) . .
O1 As1 O2 111.85(15) . .
O3 As1 O2 99.07(14) . .
O1 As1 C5 109.22(16) . .
O3 As1 C5 110.75(16) . .
O2 As1 C5 110.83(16) . .
O1 As1 La1 131.03(11) . 4_665
O3 As1 La1 50.56(10) . 4_665
O2 As1 La1 48.69(10) . 4_665
C5 As1 La1 119.67(12) . 4_665
O5 N1 O6 118.4(7) . .
O5 N1 O6' 117.5(9) . .
O6 N1 O6' 33.2(7) . .
O5 N1 C1 121.3(4) . .
O6 N1 C1 118.0(7) . .
O6' N1 C1 118.0(9) . .
C6 C1 C2 122.2(4) . .
C6 C1 N1 114.9(4) . .
C2 C1 N1 122.9(4) . .
O4 C2 C3 119.7(4) . .
O4 C2 C1 125.2(4) . .
C3 C2 C1 115.1(4) . .
C4 C3 C2 123.1(4) . .
C4 C3 H3A 118.5 . .
C2 C3 H3A 118.5 . .
C3 C4 C5 120.0(4) . .
C3 C4 H4A 120.0 . .
C5 C4 H4A 120.0 . .
C6 C5 C4 119.8(4) . .
C6 C5 As1 119.3(3) . .
C4 C5 As1 120.9(3) . .
C5 C6 C1 119.9(4) . .
C5 C6 H6A 120.1 . .
C1 C6 H6A 120.1 . .
La1 O1W H1WA 109.3 . .
La1 O1W H1WB 109.3 . .
H1WA O1W H1WB 109.5 . .
La1 O2W H2WA 109.2 . .
La1 O2W H2WB 109.3 . .
H2WA O2W H2WB 109.5 . .
As1 O2 La1 141.27(15) . 3_554
As1 O2 La1 101.61(13) . 4_665
La1 O2 La1 113.32(11) 3_554 4_665
La1 O3W H3WA 109.3 . .
La1 O3W H3WB 109.3 . .
H3WA O3W H3WB 109.5 . .
As1 O3 La1 148.50(15) . 3_564
As1 O3 La1 99.63(12) . 4_665
La1 O3 La1 111.56(10) 3_564 4_665
C2 O4 La1 141.1(3) . .
N1 O5 La1 144.5(3) . .

loop_
_geom_bond_atom_site_label_1
_geom_bond_atom_site_label_2
_geom_bond_distance
_geom_bond_site_symmetry_2
La1 O3 2.448(3) 3_564
La1 O2 2.452(3) 3_554
La1 O4 2.511(3) .
La1 O2 2.574(3) 4_566
La1 O3W 2.587(3) .
La1 O5 2.604(3) .
La1 O2W 2.615(3) .
La1 O1W 2.618(3) .
La1 O3 2.629(3) 4_566
La1 As1 3.3565(11) 4_566
La1 La1 4.1996(9) 2_444
La1 La1 4.1996(9) 2_454
As1 O1 1.662(3) .
As1 O3 1.693(3) .
As1 O2 1.698(3) .
As1 C5 1.903(4) .
As1 La1 3.3565(11) 4_665
N1 O5 1.224(5) .
N1 O6 1.250(14) .
N1 O6' 1.261(18) .
N1 C1 1.434(5) .
C1 C6 1.408(6) .
C1 C2 1.415(6) .
C2 O4 1.302(5) .
C2 C3 1.409(6) .
C3 C4 1.375(6) .
C3 H3A 0.9300 .
C4 C5 1.397(6) .
C4 H4A 0.9300 .
C5 C6 1.366(5) .
C6 H6A 0.9300 .
O1W H1WA 0.8501 .
O1W H1WB 0.8500 .
O2W H2WA 0.8500 .
O2W H2WB 0.8500 .
O2 La1 2.452(3) 3_554
O2 La1 2.574(3) 4_665
O3W H3WA 0.8500 .
O3W H3WB 0.8501 .
O3 La1 2.448(3) 3_564
O3 La1 2.629(3) 4_665
